data_7123594
loop_
_publ_author_name
'Parmar, Swati'
'Pal, Shiv'
'Biswas, Abhijit'
'Gosavi, Suresh W.'
'Chakraborty, Sudip'
'Reddy, Mallu Chenna'
'Ogale, Satishchandra'

_publ_section_title
;
 Designing a new family of oxonium-cation based structurally diverse
 organic-inorganic hybrid iodoantimonate crystals
;
_journal_name_full 'Chemical Communications'
_journal_paper_doi 10.1039/C9CC03485D
_journal_year 2019
_chemical_formula_moiety 'C16 H38 I9 N4 O4 Sb2'
_chemical_formula_sum 'C16 H38 I9 N4 O4 Sb2'
_chemical_formula_weight 1736.10
_space_group_crystal_system orthorhombic
_space_group_IT_number 62
_space_group_name_Hall '-P 2ac 2n'
_space_group_name_H-M_alt 'P n m a'
_symmetry_space_group_name_Hall '-P 2ac 2n'
_symmetry_space_group_name_H-M 'P n m a'
_atom_sites_solution_hydrogens mixed
_audit_creation_method SHELXL-2014/7
_audit_update_record
;
2019-04-18 deposited with the CCDC.    2019-06-03 downloaded from the CCDC.
;
_cell_angle_alpha 90
_cell_angle_beta 90
_cell_angle_gamma 90
_cell_formula_units_Z 4
_cell_length_a 15.6538(5)
_cell_length_b 28.4872(10)
_cell_length_c 10.8182(4)
_cell_measurement_reflns_used 9891
_cell_measurement_temperature 150(2)
_cell_measurement_theta_max 27.38
_cell_measurement_theta_min 2.29
_cell_volume 4824.2(3)
_computing_cell_refinement 'Bruker SAINT'
_computing_data_collection 'Bruker APEX2'
_computing_data_reduction 'Bruker SAINT'
_computing_molecular_graphics 'Bruker SHELXTL'
_computing_publication_material 'Bruker SHELXTL'
_computing_structure_refinement 'SHELXL-2014 (Sheldrick 2014)'
_computing_structure_solution 'SHELXS-97 (Sheldrick 2008)'
_diffrn_ambient_temperature 150(2)
_diffrn_measured_fraction_theta_full 0.998
_diffrn_measured_fraction_theta_max 0.998
_diffrn_measurement_device_type 'Bruker APEX-II CCD'
_diffrn_measurement_method '\f and \w scans'
_diffrn_radiation_type MoK\a
_diffrn_radiation_wavelength 0.71073
_diffrn_reflns_av_R_equivalents 0.0927
_diffrn_reflns_av_unetI/netI 0.0537
_diffrn_reflns_Laue_measured_fraction_full 0.998
_diffrn_reflns_Laue_measured_fraction_max 0.998
_diffrn_reflns_limit_h_max 20
_diffrn_reflns_limit_h_min -17
_diffrn_reflns_limit_k_max 37
_diffrn_reflns_limit_k_min -37
_diffrn_reflns_limit_l_max 14
_diffrn_reflns_limit_l_min -14
_diffrn_reflns_number 70909
_diffrn_reflns_point_group_measured_fraction_full 0.998
_diffrn_reflns_point_group_measured_fraction_max 0.998
_diffrn_reflns_theta_full 25.242
_diffrn_reflns_theta_max 28.329
_diffrn_reflns_theta_min 2.288
_exptl_absorpt_coefficient_mu 6.901
_exptl_absorpt_correction_type multi-scan
_exptl_absorpt_process_details 'Krause, L., Herbst-Irmer,R.,SheldrickG.M. &StalkeD.,J.Appl.Cryst.48(2015)3-10'
_exptl_crystal_colour orange
_exptl_crystal_density_diffrn 2.390
_exptl_crystal_description block
_exptl_crystal_F_000 3092
_exptl_crystal_size_max 0.21
_exptl_crystal_size_mid 0.09
_exptl_crystal_size_min 0.016
_exptl_transmission_factor_max 0.7457
_exptl_transmission_factor_min 0.5173
_platon_squeeze_details
;
TITL A2_a.res in Pnma
CELL   15.6538   28.4872   10.8182     90.00     90.00     90.00
SPGR Pnma
# Solvent Accessible Volume =       879
# Electrons Found in S.A.V. =       234
# Note: Atoms in Void are Labelled as Cxxx and Qxxx for all Others
C101 0.787 0.748 0.000 !      11.28 eA-3
C102 0.294 0.249 0.203 !       6.22 eA-3
C103 0.296 0.679 0.597 !       6.11 eA-3
C104 0.259 0.725 0.605 !       4.71 eA-3
C105 0.851 0.751 0.094 !       4.44 eA-3
C106 0.739 0.304 0.493 !       4.00 eA-3
C107 0.277 0.249 0.000 !       2.39 eA-3
Q108 0.749 0.750 0.234 !       2.37 eA-3
Q109 0.516 0.753 0.000 !       2.13 eA-3
Q110 0.952 0.750 0.297 !       2.01 eA-3
Q111 0.375 0.748 0.937 !       1.88 eA-3
Q112 0.810 0.250 0.781 !       1.86 eA-3
Q113 0.296 0.248 0.344 !       1.81 eA-3
Q114 0.096 0.681 0.312 !       1.78 eA-3
Q115 0.189 0.016 0.012 !       1.76 eA-3
Q116 0.621 0.235 0.764 !       1.74 eA-3
Q117 0.699 0.610 0.654 !       1.72 eA-3
Q118 0.198 0.248 0.406 !       1.70 eA-3
C119 0.159 0.735 0.679 !       1.64 eA-3
Q120 0.297 0.352 0.615 !       1.64 eA-3
Q121 0.273 0.187 0.120 !       1.62 eA-3
Q122 0.832 0.751 0.188 !       1.62 eA-3
Q123 0.484 0.677 0.533 !       1.57 eA-3
Q124 0.266 0.335 0.329 !       1.56 eA-3
Q125 0.485 0.237 0.059 !       1.55 eA-3
Q126 0.501 0.323 0.564 !       1.55 eA-3
Q127 0.843 0.751 0.328 !       1.54 eA-3
Q128 0.566 0.437 0.414 !       1.54 eA-3
C129 0.261 0.680 0.390 !       1.53 eA-3
Q130 0.372 0.202 0.154 !       1.53 eA-3
Q131 0.621 0.436 0.456 !       1.52 eA-3
Q132 0.377 0.024 0.120 !       1.52 eA-3
Q133 0.046 0.737 0.623 !       1.52 eA-3
Q134 0.323 0.749 0.672 !       1.52 eA-3
Q135 0.530 0.210 0.154 !       1.51 eA-3
Q136 0.119 0.234 0.202 !       1.49 eA-3
Q137 0.888 0.555 0.721 !       1.49 eA-3
Q138 0.611 0.632 0.471 !       1.49 eA-3
Q139 0.676 0.800 0.190 !       1.49 eA-3
Q140 0.062 0.062-0.002 !       1.49 eA-3
C141 0.220 0.709 0.709 !       1.49 eA-3
Q142 0.158 0.639 0.390 !       1.47 eA-3
Q143 0.926 0.805 0.941 !       1.47 eA-3
Q144 0.275 0.950 0.099 !       1.47 eA-3
Q145 0.572 0.134 0.968 !       1.44 eA-3
Q146 0.207 0.062 0.974 !       1.44 eA-3
C147 0.693 0.283 0.529 !       1.44 eA-3
C148 0.629 0.300 0.534 !       1.43 eA-3
Q149 0.745 0.672 0.377 !       1.43 eA-3
Q150 0.719 0.252 0.672 !       1.42 eA-3
Q151 0.755 0.914 0.908 !       1.41 eA-3
Q152 0.398 0.749 0.156 !       1.41 eA-3
Q153 0.582 0.877 0.253 !       1.41 eA-3
Q154 0.391 0.948 0.076 !       1.40 eA-3
Q155 0.869 0.151 0.044 !       1.40 eA-3
Q156 0.294 0.813 0.970 !       1.39 eA-3
Q157 0.744 0.343 0.408 !       1.38 eA-3
Q158 0.065 0.169 0.988 !       1.37 eA-3
Q159 0.375 0.752 0.016 !       1.37 eA-3
Q160 0.917 0.751 0.516 !       1.37 eA-3
Q161 0.120 0.251 0.109 !       1.35 eA-3
Q162 0.593 0.120 0.125 !       1.35 eA-3
Q163 0.579 0.594 0.612 !       1.35 eA-3
Q164 0.668 0.025 0.156 !       1.35 eA-3
Q165 0.298 0.335 0.706 !       1.34 eA-3
Q166 0.486 0.219 0.219 !       1.34 eA-3
Q167 0.036 0.837 0.051 !       1.33 eA-3
Q168 0.112 0.931 0.051 !       1.33 eA-3
Q169 0.241 0.561 0.455 !       1.33 eA-3
Q170 0.437 0.311 0.560 !       1.33 eA-3
Q171 0.597 0.249 0.484 !       1.32 eA-3
Q172 0.699 0.297 0.701 !       1.32 eA-3
Q173 0.794 0.750 0.547 !       1.32 eA-3
C174 0.551 0.250 0.562 !       1.32 eA-3
C175 0.780 0.807 0.093 !       1.31 eA-3
Q176 0.993 0.662 0.987 !       1.31 eA-3
Q177 0.539 0.749 0.328 !       1.31 eA-3
Q178 0.108 0.662 0.391 !       1.31 eA-3
Q179 0.755 0.820 0.214 !       1.31 eA-3
Q180 0.651 0.471 0.537 !       1.30 eA-3
Q181 0.256 0.525 0.316 !       1.30 eA-3
Q182 0.097 0.202 0.878 !       1.30 eA-3
Q183 0.029 0.573 0.309 !       1.30 eA-3
Q184 0.237 0.640 0.268 !       1.30 eA-3
C185 0.622 0.269 0.678 !       1.30 eA-3
Q186 1.005 0.641 0.300 !       1.29 eA-3
Q187 0.860 0.601 0.756 !       1.29 eA-3
Q188 0.204 0.423 0.510 !       1.29 eA-3
Q189 0.981 0.335 0.387 !       1.29 eA-3
Q190 0.344 0.108 0.910 !       1.29 eA-3
Q191 0.378 0.213 0.069 !       1.29 eA-3
Q192 0.175 0.936 0.227 !       1.29 eA-3
C193 0.651 0.275 0.474 !       1.29 eA-3
Q194 0.507 0.293 0.643 !       1.29 eA-3
Q195 0.810 0.650 0.486 !       1.29 eA-3
Q196 0.080 0.834 0.891 !       1.28 eA-3
Q197 0.159 0.071 0.219 !       1.28 eA-3
Q198 0.420 0.662 0.562 !       1.28 eA-3
Q199 0.987 0.882 0.928 !       1.28 eA-3
;
_refine_diff_density_max 0.851
_refine_diff_density_min -1.132
_refine_diff_density_rms 0.196
_refine_ls_extinction_method none
_refine_ls_goodness_of_fit_ref 1.106
_refine_ls_hydrogen_treatment mixed
_refine_ls_matrix_type full
_refine_ls_number_parameters 174
_refine_ls_number_reflns 6124
_refine_ls_number_restraints 0
_refine_ls_restrained_S_all 1.106
_refine_ls_R_factor_all 0.0811
_refine_ls_R_factor_gt 0.0427
_refine_ls_shift/su_max 0.029
_refine_ls_shift/su_mean 0.001
_refine_ls_structure_factor_coef Fsqd
_refine_ls_weighting_details 'w=1/[\s^2^(Fo^2^)+(0.0354P)^2^] where P=(Fo^2^+2Fc^2^)/3'
_refine_ls_weighting_scheme calc
_refine_ls_wR_factor_gt 0.0774
_refine_ls_wR_factor_ref 0.0851
_reflns_Friedel_coverage 0.000
_reflns_number_gt 4284
_reflns_number_total 6124
_reflns_threshold_expression 'I > 2\s(I)'
_cod_data_source_file c9cc03485d2.cif
_cod_data_source_block a2_a_sqd
_cod_database_code 7123594
_shelx_shelxl_version_number 2014/7
_shelx_space_group_comment
;
The symmetry employed for this shelxl refinement is uniquely defined
by the following loop, which should always be used as a source of
symmetry information in preference to the above space-group names.
They are only intended as comments.
;
_platon_squeeze_void_probe_radius 1.20

loop_
_space_group_symop_operation_xyz
'x, y, z'
'-x+1/2, -y, z+1/2'
'-x, y+1/2, -z'
'x+1/2, -y+1/2, -z+1/2'
'-x, -y, -z'
'x-1/2, y, -z-1/2'
'x, -y-1/2, z'
'-x-1/2, y-1/2, z-1/2'

loop_
_atom_site_label
_atom_site_type_symbol
_atom_site_fract_x
_atom_site_fract_y
_atom_site_fract_z
_atom_site_U_iso_or_equiv
_atom_site_adp_type
_atom_site_occupancy
_atom_site_site_symmetry_order
_atom_site_calc_flag
_atom_site_refinement_flags_posn
_atom_site_refinement_flags_adp
_atom_site_refinement_flags_occupancy
_atom_site_disorder_assembly
_atom_site_disorder_group
I5 I 0.44932(3) 0.7500 0.77962(5) 0.02505(13) Uani 1 2 d S T P A 1
Sb1 Sb 0.42031(2) 0.82209(2) 1.00236(4) 0.02290(10) Uani 1 1 d . . . A 1
I6 I 0.27147(3) 0.7500 1.06619(5) 0.02787(14) Uani 1 2 d S T P A 1
I4 I 0.53609(4) 0.7500 1.14296(6) 0.03186(15) Uani 1 2 d S T P A 1
I3 I 0.39836(3) 0.87527(2) 1.22623(4) 0.03257(11) Uani 1 1 d . . . A 1
I1 I 0.29803(3) 0.88050(2) 0.85774(4) 0.03513(12) Uani 1 1 d . . . A 1
I2 I 0.56707(3) 0.87675(2) 0.93024(4) 0.03806(12) Uani 1 1 d . . . A 1
O2 O 0.6985(3) 0.54541(16) 0.2084(4) 0.0420(12) Uani 1 1 d . . . B 1
O1 O 0.6133(3) 0.56022(16) 0.3911(4) 0.0418(12) Uani 1 1 d . . . C 1
N2 N 0.7024(3) 0.52018(18) 0.0131(5) 0.0341(13) Uani 1 1 d . . . B 1
N1 N 0.5558(4) 0.6138(2) 0.5136(5) 0.0458(15) Uani 1 1 d . . . C 1
C3 C 0.6011(4) 0.6040(2) 0.4158(6) 0.0368(16) Uani 1 1 d . . . C 1
C7 C 0.6620(4) 0.5241(2) 0.1181(6) 0.0306(15) Uani 1 1 d . . . B 1
C4 C 0.6380(4) 0.6406(2) 0.3348(7) 0.0454(18) Uani 1 1 d . . . . .
H4A H 0.6771 0.6596 0.3817 0.068 Uiso 1 1 calc R U . C 1
H4B H 0.5931 0.6600 0.3028 0.068 Uiso 1 1 calc R U . C 1
H4C H 0.6679 0.6260 0.2676 0.068 Uiso 1 1 calc R U . C 1
C8 C 0.5746(4) 0.5043(2) 0.1373(6) 0.0403(17) Uani 1 1 d . . . . .
H8A H 0.5746 0.4716 0.1161 0.060 Uiso 1 1 calc R U . B 1
H8B H 0.5346 0.5207 0.0857 0.060 Uiso 1 1 calc R U . B 1
H8C H 0.5585 0.5079 0.2223 0.060 Uiso 1 1 calc R U . B 1
C6 C 0.7859(4) 0.5426(3) -0.0044(7) 0.052(2) Uani 1 1 d . . . . .
H6A H 0.7955 0.5650 0.0605 0.077 Uiso 1 1 calc R U . B 1
H6B H 0.7870 0.5583 -0.0828 0.077 Uiso 1 1 calc R U . B 1
H6C H 0.8299 0.5191 -0.0024 0.077 Uiso 1 1 calc R U . B 1
C5 C 0.6652(5) 0.4968(3) -0.0931(7) 0.057(2) Uani 1 1 d . . . . .
H5A H 0.6105 0.4841 -0.0709 0.085 Uiso 1 1 calc R U . B 1
H5B H 0.7022 0.4719 -0.1196 0.085 Uiso 1 1 calc R U . B 1
H5C H 0.6582 0.5190 -0.1591 0.085 Uiso 1 1 calc R U . B 1
C2 C 0.5387(6) 0.6617(3) 0.5524(9) 0.078(3) Uani 1 1 d . . . . .
H2A H 0.5917 0.6780 0.5637 0.117 Uiso 1 1 calc R U . C 1
H2B H 0.5076 0.6613 0.6288 0.117 Uiso 1 1 calc R U . C 1
H2C H 0.5054 0.6773 0.4902 0.117 Uiso 1 1 calc R U . C 1
C1 C 0.5193(6) 0.5751(3) 0.5881(8) 0.080(3) Uani 1 1 d . . . . .
H1A H 0.4973 0.5513 0.5341 0.120 Uiso 1 1 calc R U . C 1
H1B H 0.4740 0.5871 0.6389 0.120 Uiso 1 1 calc R U . C 1
H1C H 0.5630 0.5619 0.6397 0.120 Uiso 1 1 calc R U . C 1
H1 H 0.657(7) 0.550(3) 0.334(10) 0.12(4) Uiso 1 1 d . . . . .

loop_
_atom_site_aniso_label
_atom_site_aniso_U_11
_atom_site_aniso_U_22
_atom_site_aniso_U_33
_atom_site_aniso_U_23
_atom_site_aniso_U_13
_atom_site_aniso_U_12
I5 0.0258(3) 0.0269(3) 0.0224(3) 0.000 0.0023(2) 0.000
Sb1 0.0252(2) 0.01802(19) 0.0255(2) -0.00149(17) 0.00150(18) -0.00172(16)
I6 0.0244(3) 0.0223(3) 0.0369(3) 0.000 0.0063(2) 0.000
I4 0.0303(3) 0.0304(3) 0.0349(3) 0.000 -0.0097(3) 0.000
I3 0.0383(2) 0.0305(2) 0.0289(2) -0.00771(18) -0.00170(19) 0.00733(18)
I1 0.0373(3) 0.0328(2) 0.0353(3) 0.00526(19) -0.0080(2) 0.00292(19)
I2 0.0330(2) 0.0360(3) 0.0452(3) 0.0027(2) 0.0032(2) -0.01365(19)
O2 0.033(3) 0.048(3) 0.045(3) -0.020(2) -0.008(2) 0.003(2)
O1 0.058(3) 0.033(3) 0.034(3) -0.007(2) 0.001(2) 0.002(2)
N2 0.034(3) 0.033(3) 0.035(3) -0.008(2) -0.006(3) 0.005(2)
N1 0.042(4) 0.057(4) 0.039(4) -0.019(3) -0.003(3) 0.002(3)
C3 0.034(4) 0.035(4) 0.041(4) -0.008(3) -0.009(3) 0.000(3)
C7 0.035(4) 0.023(3) 0.034(4) 0.000(3) -0.005(3) 0.012(3)
C4 0.041(4) 0.037(4) 0.058(5) 0.001(4) -0.011(4) -0.007(3)
C8 0.043(4) 0.038(4) 0.041(4) -0.012(3) -0.010(3) -0.001(3)
C6 0.043(4) 0.052(5) 0.060(5) -0.014(4) 0.011(4) 0.001(4)
C5 0.053(5) 0.073(6) 0.044(5) -0.033(4) -0.004(4) 0.002(4)
C2 0.086(7) 0.072(6) 0.077(7) -0.037(5) 0.001(6) 0.023(6)
C1 0.093(7) 0.101(8) 0.047(5) -0.019(5) 0.026(5) -0.031(6)

loop_
_atom_type_symbol
_atom_type_description
_atom_type_scat_dispersion_real
_atom_type_scat_dispersion_imag
_atom_type_scat_source
C C 0.0033 0.0016 'International Tables Vol C Tables 4.2.6.8 and 6.1.1.4'
H H 0.0000 0.0000 'International Tables Vol C Tables 4.2.6.8 and 6.1.1.4'
I I -0.4742 1.8119 'International Tables Vol C Tables 4.2.6.8 and 6.1.1.4'
N N 0.0061 0.0033 'International Tables Vol C Tables 4.2.6.8 and 6.1.1.4'
Sb Sb -0.5866 1.5461 'International Tables Vol C Tables 4.2.6.8 and 6.1.1.4'
O O 0.0106 0.0060 'International Tables Vol C Tables 4.2.6.8 and 6.1.1.4'

loop_
_geom_angle_atom_site_label_1
_geom_angle_atom_site_label_2
_geom_angle_atom_site_label_3
_geom_angle
_geom_angle_site_symmetry_1
_geom_angle_site_symmetry_3
Sb1 I5 Sb1 79.895(18) . 7_575
I3 Sb1 I2 92.209(17) . .
I3 Sb1 I1 94.083(16) . .
I2 Sb1 I1 93.909(17) . .
I3 Sb1 I4 90.317(16) . .
I2 Sb1 I4 91.402(17) . .
I1 Sb1 I4 172.964(17) . .
I3 Sb1 I6 93.997(17) . .
I2 Sb1 I6 172.280(18) . .
I1 Sb1 I6 90.229(16) . .
I4 Sb1 I6 83.982(15) . .
I3 Sb1 I5 171.557(18) . .
I2 Sb1 I5 91.708(16) . .
I1 Sb1 I5 93.108(16) . .
I4 Sb1 I5 82.112(15) . .
I6 Sb1 I5 81.550(15) . .
Sb1 I6 Sb1 80.401(18) . 7_575
Sb1 I4 Sb1 81.912(19) 7_575 .
C3 O1 H1 122(6) . .
C7 N2 C5 122.3(6) . .
C7 N2 C6 120.5(6) . .
C5 N2 C6 117.1(6) . .
C3 N1 C2 122.4(7) . .
C3 N1 C1 119.5(6) . .
C2 N1 C1 118.0(7) . .
O1 C3 N1 117.1(6) . .
O1 C3 C4 120.1(6) . .
N1 C3 C4 122.8(6) . .
O2 C7 N2 119.1(6) . .
O2 C7 C8 118.7(6) . .
N2 C7 C8 122.2(6) . .
C3 C4 H4A 109.5 . .
C3 C4 H4B 109.5 . .
H4A C4 H4B 109.5 . .
C3 C4 H4C 109.5 . .
H4A C4 H4C 109.5 . .
H4B C4 H4C 109.5 . .
C7 C8 H8A 109.5 . .
C7 C8 H8B 109.5 . .
H8A C8 H8B 109.5 . .
C7 C8 H8C 109.5 . .
H8A C8 H8C 109.5 . .
H8B C8 H8C 109.5 . .
N2 C6 H6A 109.5 . .
N2 C6 H6B 109.5 . .
H6A C6 H6B 109.5 . .
N2 C6 H6C 109.5 . .
H6A C6 H6C 109.5 . .
H6B C6 H6C 109.5 . .
N2 C5 H5A 109.5 . .
N2 C5 H5B 109.5 . .
H5A C5 H5B 109.5 . .
N2 C5 H5C 109.5 . .
H5A C5 H5C 109.5 . .
H5B C5 H5C 109.5 . .
N1 C2 H2A 109.5 . .
N1 C2 H2B 109.5 . .
H2A C2 H2B 109.5 . .
N1 C2 H2C 109.5 . .
H2A C2 H2C 109.5 . .
H2B C2 H2C 109.5 . .
N1 C1 H1A 109.5 . .
N1 C1 H1B 109.5 . .
H1A C1 H1B 109.5 . .
N1 C1 H1C 109.5 . .
H1A C1 H1C 109.5 . .
H1B C1 H1C 109.5 . .

loop_
_geom_bond_atom_site_label_1
_geom_bond_atom_site_label_2
_geom_bond_distance
_geom_bond_site_symmetry_2
I5 Sb1 3.1984(6) .
I5 Sb1 3.1984(6) 7_575
Sb1 I3 2.8772(5) .
Sb1 I2 2.8830(5) .
Sb1 I1 2.9801(6) .
Sb1 I4 3.1330(6) .
Sb1 I6 3.1816(6) .
I6 Sb1 3.1816(6) 7_575
I4 Sb1 3.1330(6) 7_575
O2 C7 1.284(7) .
O1 C3 1.289(7) .
O1 H1 0.96(11) .
N2 C7 1.305(8) .
N2 C5 1.450(8) .
N2 C6 1.467(8) .
N1 C3 1.303(8) .
N1 C2 1.452(10) .
N1 C1 1.479(10) .
C3 C4 1.481(9) .
C7 C8 1.494(9) .
C4 H4A 0.9600 .
C4 H4B 0.9600 .
C4 H4C 0.9600 .
C8 H8A 0.9600 .
C8 H8B 0.9600 .
C8 H8C 0.9600 .
C6 H6A 0.9600 .
C6 H6B 0.9600 .
C6 H6C 0.9600 .
C5 H5A 0.9600 .
C5 H5B 0.9600 .
C5 H5C 0.9600 .
C2 H2A 0.9600 .
C2 H2B 0.9600 .
C2 H2C 0.9600 .
C1 H1A 0.9600 .
C1 H1B 0.9600 .
C1 H1C 0.9600 .

loop_
_platon_squeeze_void_nr
_platon_squeeze_void_average_x
_platon_squeeze_void_average_y
_platon_squeeze_void_average_z
_platon_squeeze_void_volume
_platon_squeeze_void_count_electrons
_platon_squeeze_void_content
1 0.226 0.250 0.038 205 59 ' '
2 0.774 0.750 -0.038 206 59 ' '
3 0.726 0.250 0.462 205 59 ' '
4 0.935 0.521 0.167 8 0 ' '
5 0.935 0.979 0.167 9 0 ' '
6 0.435 0.521 0.333 8 0 ' '
7 0.274 0.750 0.538 206 59 ' '
8 0.435 0.979 0.333 8 0 ' '
9 0.565 0.021 0.667 8 0 ' '
10 0.565 0.479 0.667 8 0 ' '
11 0.065 0.021 0.833 8 0 ' '
12 0.065 0.479 0.833 8 0 ' '
